data_2238553
loop_
_publ_author_name
'Boonnak, Nawong'
'Chantrapromma, Suchada'
'Fun, Hoong-Kun'

_publ_section_title
;
 Racemic 2'-hydroxy-4',4'-dimethylpyran-1,5-dihydroxyxanthone monohydrate
;
_journal_coeditor_code SJ5348
_journal_issue 9
_journal_name_full 'Acta Crystallographica Section E'
_journal_page_first o1456
_journal_page_last o1457
_journal_paper_doi 10.1107/S1600536813021223
_journal_volume 69
_journal_year 2013
_chemical_formula_iupac 'C18 H16 O6, H2 O'
_chemical_formula_moiety 'C18 H16 O6, H2 O'
_chemical_formula_sum 'C18 H18 O7'
_chemical_formula_weight 346.20
_chemical_melting_point_gt 523
_chemical_melting_point_lt 525
_chemical_name_common
;
Pruniflorone N
;
_chemical_name_systematic
;
3,6,11-Trihydroxy-1,1-dimethyl-2,3-dihydrochromeno[2,3-<i>f</i>]chromen-7-one
monohydrate
;
_space_group_IT_number 61
_symmetry_cell_setting orthorhombic
_symmetry_space_group_name_Hall '-P 2ac 2ab'
_symmetry_space_group_name_H-M 'P b c a'
_atom_sites_solution_hydrogens geom
_atom_sites_solution_primary direct
_atom_sites_solution_secondary difmap
_cell_angle_alpha 90.00
_cell_angle_beta 90.00
_cell_angle_gamma 90.00
_cell_formula_units_Z 8
_cell_length_a 9.8965(2)
_cell_length_b 15.2329(3)
_cell_length_c 20.1122(4)
_cell_measurement_reflns_used 4949
_cell_measurement_temperature 100
_cell_measurement_theta_max 31.28
_cell_measurement_theta_min 2.03
_cell_volume 3031.96(10)
_computing_cell_refinement 'SAINT (Bruker, 2009)'
_computing_data_collection 'APEX2 (Bruker, 2009)'
_computing_data_reduction 'SAINT (Bruker, 2009)'
_computing_molecular_graphics 'SHELXTL (Sheldrick, 2008)'
_computing_publication_material
;
SHELXTL (Sheldrick, 2008), PLATON (Spek, 2009) and publCIF
(Westrip, 2010)
;
_computing_structure_refinement 'SHELXTL (Sheldrick, 2008)'
_computing_structure_solution 'SHELXTL (Sheldrick, 2008)'
_diffrn_ambient_temperature 100
_diffrn_measured_fraction_theta_full 0.998
_diffrn_measured_fraction_theta_max 0.998
_diffrn_measurement_device_type 'Bruker APEXII CCD area-detector'
_diffrn_measurement_method '\f and \w scans'
_diffrn_radiation_monochromator graphite
_diffrn_radiation_source 'sealed tube'
_diffrn_radiation_type MoK\a
_diffrn_radiation_wavelength 0.71073
_diffrn_reflns_av_R_equivalents 0.0297
_diffrn_reflns_av_sigmaI/netI 0.0180
_diffrn_reflns_limit_h_max 14
_diffrn_reflns_limit_h_min -10
_diffrn_reflns_limit_k_max 22
_diffrn_reflns_limit_k_min -22
_diffrn_reflns_limit_l_max 29
_diffrn_reflns_limit_l_min -27
_diffrn_reflns_number 40070
_diffrn_reflns_theta_full 31.28
_diffrn_reflns_theta_max 31.28
_diffrn_reflns_theta_min 2.03
_diffrn_standards_number 0
_exptl_absorpt_coefficient_mu 0.118
_exptl_absorpt_correction_T_max 0.9852
_exptl_absorpt_correction_T_min 0.9272
_exptl_absorpt_correction_type multi-scan
_exptl_absorpt_process_details '(SADABS; Bruker, 2009)'
_exptl_crystal_colour yellow
_exptl_crystal_density_diffrn 1.517
_exptl_crystal_density_method 'not measured'
_exptl_crystal_description block
_exptl_crystal_F_000 1456
_exptl_crystal_size_max 0.65
_exptl_crystal_size_mid 0.21
_exptl_crystal_size_min 0.13
_refine_diff_density_max 0.709
_refine_diff_density_min -0.973
_refine_ls_extinction_method none
_refine_ls_goodness_of_fit_ref 1.040
_refine_ls_hydrogen_treatment mixed
_refine_ls_matrix_type full
_refine_ls_number_parameters 275
_refine_ls_number_reflns 4949
_refine_ls_number_restraints 0
_refine_ls_restrained_S_all 1.040
_refine_ls_R_factor_all 0.0581
_refine_ls_R_factor_gt 0.0519
_refine_ls_shift/su_max 0.001
_refine_ls_shift/su_mean 0.001
_refine_ls_structure_factor_coef Fsqd
_refine_ls_weighting_details 'calc w=1/[\s^2^(Fo^2^)+(0.0754P)^2^+2.1985P] where P=(Fo^2^+2Fc^2^)/3'
_refine_ls_weighting_scheme calc
_refine_ls_wR_factor_gt 0.1405
_refine_ls_wR_factor_ref 0.1453
_reflns_number_gt 4378
_reflns_number_total 4949
_reflns_threshold_expression I>2\s(I)
_cod_data_source_file sj5348.cif
_cod_data_source_block I
_cod_database_code 2238553
_cod_database_fobs_code 2238553

loop_
_symmetry_equiv_pos_as_xyz
'x, y, z'
'-x+1/2, -y, z+1/2'
'-x, y+1/2, -z+1/2'
'x+1/2, -y+1/2, -z'
'-x, -y, -z'
'x-1/2, y, -z-1/2'
'x, -y-1/2, z-1/2'
'-x-1/2, y-1/2, z'

loop_
_atom_site_type_symbol
_atom_site_label
_atom_site_fract_x
_atom_site_fract_y
_atom_site_fract_z
_atom_site_U_iso_or_equiv
_atom_site_adp_type
_atom_site_calc_flag
_atom_site_refinement_flags
_atom_site_occupancy
_atom_site_symmetry_multiplicity
_atom_site_disorder_assembly
_atom_site_disorder_group
O O1 0.58520(10) 1.15586(6) 0.38580(5) 0.01809(19) Uani d . 1 1 . .
O O2 0.40787(9) 1.05055(6) 0.32849(4) 0.01448(18) Uani d . 1 1 A .
O O3 0.36164(10) 1.03467(6) 0.12623(5) 0.0205(2) Uani d . 1 1 . .
O O4 0.17901(10) 0.92011(7) 0.14256(5) 0.0201(2) Uani d . 1 1 . .
O O5A 0.03637(14) 0.85070(10) 0.35563(7) 0.0161(3) Uani d P 0.798(3) 1 A 1
O O6A 0.12745(13) 0.76392(8) 0.43976(6) 0.0202(3) Uani d P 0.798(3) 1 A 1
H H6A 0.082(3) 0.7235(18) 0.4244(13) 0.031(7) Uiso d P 0.798(3) 1 A 1
O O5B 0.0688(6) 0.8401(5) 0.3682(3) 0.0161(3) Uani d P 0.202(3) 1 A 2
O O6B 0.0235(10) 0.7824(7) 0.4712(4) 0.072(3) Uani d P 0.202(3) 1 A 2
H H6B 0.0048 0.7334 0.4570 0.108 Uiso calc PR 0.202(3) 1 A 2
C C1 0.48453(11) 1.10150(7) 0.28720(6) 0.0129(2) Uani d . 1 1 . .
C C2 0.57959(12) 1.15648(8) 0.31807(6) 0.0144(2) Uani d . 1 1 . .
C C3 0.66177(12) 1.20850(8) 0.27862(6) 0.0163(2) Uani d . 1 1 . .
H H3A 0.7261 1.2444 0.2985 0.020 Uiso calc R 1 1 . .
C C4 0.64937(13) 1.20774(8) 0.20928(6) 0.0179(2) Uani d . 1 1 . .
H H4A 0.7054 1.2430 0.1835 0.021 Uiso calc R 1 1 . .
C C5 0.55441(13) 1.15485(8) 0.17905(6) 0.0170(2) Uani d . 1 1 . .
H H5A 0.5450 1.1553 0.1330 0.020 Uiso calc R 1 1 . .
C C6 0.47209(12) 1.10035(8) 0.21811(6) 0.0140(2) Uani d . 1 1 . .
C C7 0.37462(12) 1.04051(8) 0.18811(6) 0.0148(2) Uani d . 1 1 . .
C C8 0.29411(12) 0.98915(7) 0.23357(6) 0.0135(2) Uani d . 1 1 A .
C C9 0.19417(12) 0.93068(8) 0.20908(6) 0.0148(2) Uani d . 1 1 . .
C C10 0.11267(12) 0.88544(8) 0.25236(6) 0.0165(2) Uani d . 1 1 A .
H H10A 0.0455 0.8483 0.2364 0.020 Uiso calc R 1 1 . .
C C11 0.13192(13) 0.89594(8) 0.32090(6) 0.0164(2) Uani d . 1 1 . .
C C14 0.25267(13) 0.95266(8) 0.42430(6) 0.0174(2) Uani d . 1 1 . .
C C15 0.23195(12) 0.94999(8) 0.34905(6) 0.0142(2) Uani d . 1 1 A .
C C16 0.31063(11) 0.99645(7) 0.30282(6) 0.0125(2) Uani d . 1 1 . .
C C12A 0.05298(16) 0.84187(10) 0.42636(8) 0.0164(3) Uani d P 0.798(3) 1 A 1
H H12A -0.0370 0.8351 0.4461 0.020 Uiso calc PR 0.798(3) 1 A 1
C C13A 0.11699(19) 0.92194(15) 0.45651(13) 0.0174(4) Uani d P 0.798(3) 1 A 1
H H13A 0.1332 0.9104 0.5033 0.021 Uiso calc PR 0.798(3) 1 A 1
H H13B 0.0528 0.9700 0.4538 0.021 Uiso calc PR 0.798(3) 1 A 1
C C18A 0.36942(19) 0.89084(13) 0.44175(10) 0.0194(4) Uani d P 0.798(3) 1 A 1
H H18A 0.3486 0.8326 0.4266 0.029 Uiso calc PR 0.798(3) 1 A 1
H H18B 0.3823 0.8902 0.4891 0.029 Uiso calc PR 0.798(3) 1 A 1
H H18C 0.4506 0.9109 0.4205 0.029 Uiso calc PR 0.798(3) 1 A 1
C C19A 0.28024(18) 1.04439(18) 0.45227(13) 0.0197(4) Uani d P 0.798(3) 1 A 1
H H19A 0.2176 1.0855 0.4333 0.030 Uiso calc PR 0.798(3) 1 A 1
H H19B 0.3709 1.0617 0.4414 0.030 Uiso calc PR 0.798(3) 1 A 1
H H19C 0.2695 1.0436 0.4997 0.030 Uiso calc PR 0.798(3) 1 A 1
C C12B 0.1244(7) 0.8194(4) 0.4320(3) 0.0164(3) Uani d P 0.202(3) 1 A 2
H H12B 0.2063 0.7834 0.4295 0.020 Uiso calc PR 0.202(3) 1 A 2
C C13B 0.1485(10) 0.9088(8) 0.4616(6) 0.0174(4) Uani d P 0.202(3) 1 A 2
H H13C 0.0658 0.9430 0.4602 0.021 Uiso calc PR 0.202(3) 1 A 2
H H13D 0.1759 0.9031 0.5077 0.021 Uiso calc PR 0.202(3) 1 A 2
C C18B 0.3963(9) 0.9160(6) 0.4462(5) 0.0194(4) Uani d P 0.202(3) 1 A 2
H H18D 0.4651 0.9575 0.4342 0.029 Uiso calc PR 0.202(3) 1 A 2
H H18E 0.4132 0.8612 0.4241 0.029 Uiso calc PR 0.202(3) 1 A 2
H H18F 0.3975 0.9072 0.4934 0.029 Uiso calc PR 0.202(3) 1 A 2
C C19B 0.2419(10) 1.0488(9) 0.4550(7) 0.0197(4) Uani d P 0.202(3) 1 A 2
H H19D 0.1551 1.0733 0.4446 0.030 Uiso calc PR 0.202(3) 1 A 2
H H19E 0.3115 1.0852 0.4365 0.030 Uiso calc PR 0.202(3) 1 A 2
H H19F 0.2526 1.0458 0.5024 0.030 Uiso calc PR 0.202(3) 1 A 2
O O1W 0.28541(14) 0.24213(8) 0.57159(6) 0.0341(3) Uani d . 1 1 . .
H H1O4 0.239(3) 0.9598(17) 0.1248(14) 0.057(8) Uiso d . 1 1 . .
H H1O1 0.654(2) 1.1869(15) 0.3967(11) 0.037(6) Uiso d . 1 1 . .
H H2W1 0.307(2) 0.1986(15) 0.5874(11) 0.032(5) Uiso d . 1 1 . .
H H1W1 0.316(3) 0.2464(17) 0.5304(14) 0.053(7) Uiso d . 1 1 . .

loop_
_atom_site_aniso_label
_atom_site_aniso_U_11
_atom_site_aniso_U_22
_atom_site_aniso_U_33
_atom_site_aniso_U_12
_atom_site_aniso_U_13
_atom_site_aniso_U_23
O1 0.0202(4) 0.0208(4) 0.0132(4) -0.0044(3) -0.0025(3) -0.0005(3)
O2 0.0139(4) 0.0180(4) 0.0115(4) -0.0039(3) -0.0002(3) 0.0012(3)
O3 0.0252(5) 0.0249(5) 0.0114(4) -0.0025(4) -0.0014(3) -0.0001(3)
O4 0.0225(5) 0.0230(4) 0.0148(4) -0.0026(4) -0.0040(3) -0.0032(3)
O5A 0.0150(7) 0.0206(6) 0.0127(7) -0.0041(5) -0.0042(4) 0.0038(4)
O6A 0.0239(6) 0.0134(5) 0.0232(6) -0.0028(4) -0.0061(5) 0.0020(4)
O5B 0.0150(7) 0.0206(6) 0.0127(7) -0.0041(5) -0.0042(4) 0.0038(4)
O6B 0.067(6) 0.103(7) 0.046(4) -0.054(5) -0.018(4) 0.041(5)
C1 0.0124(5) 0.0137(5) 0.0128(5) 0.0005(4) 0.0012(4) 0.0012(4)
C2 0.0142(5) 0.0139(5) 0.0151(5) 0.0014(4) -0.0001(4) -0.0005(4)
C3 0.0158(5) 0.0139(5) 0.0191(5) -0.0016(4) 0.0007(4) 0.0000(4)
C4 0.0189(5) 0.0166(5) 0.0181(5) -0.0014(4) 0.0043(4) 0.0026(4)
C5 0.0187(5) 0.0175(5) 0.0147(5) 0.0005(4) 0.0026(4) 0.0017(4)
C6 0.0143(5) 0.0150(5) 0.0126(5) 0.0009(4) 0.0007(4) 0.0005(4)
C7 0.0155(5) 0.0157(5) 0.0132(5) 0.0020(4) -0.0004(4) 0.0001(4)
C8 0.0131(5) 0.0145(5) 0.0127(5) 0.0010(4) -0.0008(4) -0.0004(4)
C9 0.0148(5) 0.0148(5) 0.0149(5) 0.0024(4) -0.0026(4) -0.0022(4)
C10 0.0147(5) 0.0148(5) 0.0201(6) -0.0007(4) -0.0005(4) -0.0033(4)
C11 0.0167(5) 0.0134(5) 0.0191(6) -0.0004(4) 0.0034(4) -0.0008(4)
C14 0.0193(5) 0.0190(5) 0.0137(5) 0.0008(4) 0.0034(4) 0.0033(4)
C15 0.0151(5) 0.0130(5) 0.0145(5) 0.0009(4) 0.0017(4) 0.0002(4)
C16 0.0116(5) 0.0125(4) 0.0133(5) 0.0005(4) -0.0007(4) 0.0001(4)
C12A 0.0149(6) 0.0202(7) 0.0142(6) -0.0004(5) 0.0013(5) 0.0024(5)
C13A 0.0145(11) 0.0199(9) 0.0178(7) 0.0005(7) 0.0024(8) -0.0019(6)
C18A 0.0179(9) 0.0230(10) 0.0172(7) -0.0029(6) -0.0011(6) 0.0038(7)
C19A 0.0226(11) 0.0229(7) 0.0137(6) -0.0067(11) 0.0018(10) -0.0021(5)
C12B 0.0149(6) 0.0202(7) 0.0142(6) -0.0004(5) 0.0013(5) 0.0024(5)
C13B 0.0145(11) 0.0199(9) 0.0178(7) 0.0005(7) 0.0024(8) -0.0019(6)
C18B 0.0179(9) 0.0230(10) 0.0172(7) -0.0029(6) -0.0011(6) 0.0038(7)
C19B 0.0226(11) 0.0229(7) 0.0137(6) -0.0067(11) 0.0018(10) -0.0021(5)
O1W 0.0452(7) 0.0290(6) 0.0280(6) 0.0157(5) 0.0178(5) 0.0078(5)

loop_
_atom_type_symbol
_atom_type_description
_atom_type_scat_dispersion_real
_atom_type_scat_dispersion_imag
_atom_type_scat_source
C C 0.0033 0.0016 'International Tables Vol C Tables 4.2.6.8 and 6.1.1.4'
H H 0.0000 0.0000 'International Tables Vol C Tables 4.2.6.8 and 6.1.1.4'
O O 0.0106 0.0060 'International Tables Vol C Tables 4.2.6.8 and 6.1.1.4'

loop_
_geom_angle_atom_site_label_1
_geom_angle_atom_site_label_2
_geom_angle_atom_site_label_3
_geom_angle
C2 O1 H1O1 106.5(15)
C1 O2 C16 120.22(9)
C9 O4 H1O4 103.5(17)
C11 O5A C12A 118.35(12)
C12A O6A H6A 105.8(19)
C11 O5B C12B 124.3(5)
C12B O6B H6A 65.6(13)
C12B O6B H6B 109.5
O2 C1 C6 123.31(10)
O2 C1 C2 116.24(10)
C6 C1 C2 120.46(11)
O1 C2 C3 123.52(11)
O1 C2 C1 117.70(10)
C3 C2 C1 118.78(11)
C2 C3 C4 120.95(11)
C2 C3 H3A 119.5
C4 C3 H3A 119.5
C5 C4 C3 120.25(11)
C5 C4 H4A 119.9
C3 C4 H4A 119.9
C4 C5 C6 119.62(11)
C4 C5 H5A 120.2
C6 C5 H5A 120.2
C1 C6 C5 119.93(11)
C1 C6 C7 118.58(11)
C5 C6 C7 121.48(11)
O3 C7 C8 122.25(11)
O3 C7 C6 121.51(11)
C8 C7 C6 116.23(10)
C16 C8 C9 118.31(11)
C16 C8 C7 121.35(10)
C9 C8 C7 120.33(10)
O4 C9 C10 120.09(11)
O4 C9 C8 119.61(11)
C10 C9 C8 120.30(11)
C9 C10 C11 119.15(11)
C9 C10 H10A 120.4
C11 C10 H10A 120.4
O5A C11 C10 110.63(11)
O5A C11 C15 125.32(12)
C10 C11 C15 123.96(11)
C10 C11 O5B 122.0(3)
C15 C11 O5B 113.0(3)
C13B C14 C15 114.1(5)
C13B C14 C19A 111.1(5)
C15 C14 C19A 114.34(14)
C13B C14 C18A 97.8(4)
C15 C14 C18A 108.17(12)
C19A C14 C18A 110.04(14)
C15 C14 C13A 106.70(13)
C19A C14 C13A 105.91(13)
C18A C14 C13A 111.67(12)
C13B C14 C18B 109.5(5)
C15 C14 C18B 112.6(4)
C19A C14 C18B 93.4(3)
C13A C14 C18B 123.3(3)
C13B C14 C19B 100.2(6)
C15 C14 C19B 113.5(5)
C18A C14 C19B 121.8(4)
C13A C14 C19B 93.3(4)
C18B C14 C19B 106.0(5)
C16 C15 C11 114.76(11)
C16 C15 C14 124.61(11)
C11 C15 C14 120.58(11)
O2 C16 C15 116.35(10)
O2 C16 C8 120.19(10)
C15 C16 C8 123.45(11)
O6A C12A O5A 108.92(13)
O6A C12A C13A 112.50(13)
O5A C12A C13A 111.81(15)
O6A C12A H12A 107.8
O5A C12A H12A 107.8
C13A C12A H12A 107.8
C12A C13A C14 115.99(17)
C12A C13A H13A 108.3
C14 C13A H13A 108.3
C12A C13A H13B 108.3
C14 C13A H13B 108.3
H13A C13A H13B 107.4
C14 C18A H18A 109.5
C14 C18A H18B 109.5
C14 C18A H18C 109.5
C14 C19A H19A 109.5
C14 C19A H19B 109.5
C14 C19A H19C 109.5
O6B C12B O5B 108.8(6)
O6B C12B C13B 104.9(8)
O5B C12B C13B 102.5(7)
O6B C12B H6A 58.2(11)
O5B C12B H6A 90.9(11)
C13B C12B H6A 161.6(12)
O6B C12B H12B 113.3
O5B C12B H12B 113.3
C13B C12B H12B 113.3
H6A C12B H12B 71.7
C14 C13B C12B 109.1(8)
C14 C13B H13C 109.9
C12B C13B H13C 109.9
C14 C13B H13D 109.9
C12B C13B H13D 109.9
H13C C13B H13D 108.3
C14 C18B H18D 109.5
C14 C18B H18E 109.5
H18D C18B H18E 109.5
C14 C18B H18F 109.5
H18D C18B H18F 109.5
H18E C18B H18F 109.5
C14 C19B H19D 109.5
C14 C19B H19E 109.5
H19D C19B H19E 109.5
C14 C19B H19F 109.5
H19D C19B H19F 109.5
H19E C19B H19F 109.5
H2W1 O1W H1W1 111(2)

loop_
_geom_bond_atom_site_label_1
_geom_bond_atom_site_label_2
_geom_bond_distance
O1 C2 1.3635(15)
O1 H1O1 0.86(2)
O2 C1 1.3665(14)
O2 C16 1.3681(14)
O3 C7 1.2543(15)
O4 C9 1.3557(15)
O4 H1O4 0.92(3)
O5A C11 1.3627(18)
O5A C12A 1.4383(19)
O6A C12A 1.4233(19)
O6A H6A 0.82(3)
O5B C11 1.421(7)
O5B C12B 1.432(8)
O6B C12B 1.391(10)
O6B H6B 0.8200
C1 C6 1.3951(15)
C1 C2 1.4043(16)
C2 C3 1.3852(16)
C3 C4 1.4001(17)
C3 H3A 0.9300
C4 C5 1.3791(18)
C4 H4A 0.9300
C5 C6 1.4037(16)
C5 H5A 0.9300
C6 C7 1.4579(17)
C7 C8 1.4432(16)
C8 C16 1.4068(16)
C8 C9 1.4192(16)
C9 C10 1.3723(17)
C10 C11 1.4007(17)
C10 H10A 0.9300
C11 C15 1.4065(17)
C14 C13B 1.439(12)
C14 C15 1.5279(17)
C14 C19A 1.531(3)
C14 C18A 1.531(2)
C14 C13A 1.563(3)
C14 C18B 1.589(10)
C14 C19B 1.593(14)
C15 C16 1.4041(16)
C12A C13A 1.502(3)
C12A H12A 0.9800
C13A H13A 0.9700
C13A H13B 0.9700
C18A H18A 0.9600
C18A H18B 0.9600
C18A H18C 0.9600
C19A H19A 0.9600
C19A H19B 0.9600
C19A H19C 0.9600
C12B C13B 1.506(14)
C12B H12B 0.9800
C13B H13C 0.9700
C13B H13D 0.9700
C18B H18D 0.9600
C18B H18E 0.9600
C18B H18F 0.9600
C19B H19D 0.9600
C19B H19E 0.9600
C19B H19F 0.9600
O1W H2W1 0.76(2)
O1W H1W1 0.88(3)

loop_
_geom_hbond_atom_site_label_D
_geom_hbond_atom_site_label_H
_geom_hbond_atom_site_label_A
_geom_hbond_site_symmetry_A
_geom_hbond_distance_DH
_geom_hbond_distance_HA
_geom_hbond_distance_DA
_geom_hbond_angle_DHA
_geom_hbond_publ_flag
O4 H1O4 O3 1_555 0.92(3) 1.67(3) 2.5337(14) 156(3) y
O1 H1O1 O1W 4_566 0.86(2) 1.81(2) 2.6599(16) 172.5(19) y
O1W H2W1 O4 2_565 0.77(2) 2.13(2) 2.8756(16) 166(2) y
O1W H1W1 O6A 8_655 0.88(3) 1.93(3) 2.8078(17) 175(3) y
O6A H6A O1 8_655 0.82(3) 2.10(3) 2.8838(16) 160(3) y
C18A H18A O6A 1_555 0.96 2.44 3.078(2) 124 y
C18A H18C O4 6_656 0.96 2.60 3.530(2) 164 y

loop_
_geom_torsion_atom_site_label_1
_geom_torsion_atom_site_label_2
_geom_torsion_atom_site_label_3
_geom_torsion_atom_site_label_4
_geom_torsion
C16 O2 C1 C6 -1.71(17)
C16 O2 C1 C2 178.53(10)
O2 C1 C2 O1 -1.42(16)
C6 C1 C2 O1 178.81(10)
O2 C1 C2 C3 178.89(10)
C6 C1 C2 C3 -0.87(17)
O1 C2 C3 C4 -178.60(11)
C1 C2 C3 C4 1.06(18)
C2 C3 C4 C5 0.05(19)
C3 C4 C5 C6 -1.34(19)
O2 C1 C6 C5 179.85(11)
C2 C1 C6 C5 -0.40(18)
O2 C1 C6 C7 -1.39(17)
C2 C1 C6 C7 178.36(10)
C4 C5 C6 C1 1.51(18)
C4 C5 C6 C7 -177.21(11)
C1 C6 C7 O3 -177.90(11)
C5 C6 C7 O3 0.84(18)
C1 C6 C7 C8 2.41(16)
C5 C6 C7 C8 -178.85(11)
O3 C7 C8 C16 179.76(11)
C6 C7 C8 C16 -0.56(16)
O3 C7 C8 C9 -1.26(18)
C6 C7 C8 C9 178.42(10)
C16 C8 C9 O4 -177.83(10)
C7 C8 C9 O4 3.16(17)
C16 C8 C9 C10 2.57(17)
C7 C8 C9 C10 -176.45(11)
O4 C9 C10 C11 178.68(11)
C8 C9 C10 C11 -1.72(18)
C12A O5A C11 C10 169.91(13)
C12A O5A C11 C15 -13.5(2)
C12A O5A C11 O5B 37.4(11)
C9 C10 C11 O5A 175.95(12)
C9 C10 C11 C15 -0.73(19)
C9 C10 C11 O5B -168.5(3)
C12B O5B C11 O5A -154.9(17)
C12B O5B C11 C10 150.7(5)
C12B O5B C11 C15 -18.3(8)
O5A C11 C15 C16 -174.07(12)
C10 C11 C15 C16 2.13(17)
O5B C11 C15 C16 170.9(3)
O5A C11 C15 C14 8.22(19)
C10 C11 C15 C14 -175.59(11)
O5B C11 C15 C14 -6.8(3)
C13B C14 C15 C16 172.2(5)
C19A C14 C15 C16 42.85(17)
C18A C14 C15 C16 -80.14(15)
C13A C14 C15 C16 159.59(13)
C18B C14 C15 C16 -62.2(4)
C19B C14 C15 C16 58.3(4)
C13B C14 C15 C11 -10.3(5)
C19A C14 C15 C11 -139.67(13)
C18A C14 C15 C11 97.34(14)
C13A C14 C15 C11 -22.94(16)
C18B C14 C15 C11 115.3(3)
C19B C14 C15 C11 -124.2(4)
C1 O2 C16 C15 -176.75(10)
C1 O2 C16 C8 3.63(16)
C11 C15 C16 O2 179.21(10)
C14 C15 C16 O2 -3.18(17)
C11 C15 C16 C8 -1.18(17)
C14 C15 C16 C8 176.43(11)
C9 C8 C16 O2 178.52(10)
C7 C8 C16 O2 -2.47(17)
C9 C8 C16 C15 -1.07(17)
C7 C8 C16 C15 177.93(11)
C11 O5A C12A O6A -90.38(16)
C11 O5A C12A C13A 34.57(19)
O6A C12A C13A C14 70.0(2)
O5A C12A C13A C14 -52.97(19)
C13B C14 C13A C12A -79(2)
C15 C14 C13A C12A 45.45(18)
C19A C14 C13A C12A 167.66(16)
C18A C14 C13A C12A -72.56(19)
C18B C14 C13A C12A -87.2(4)
C19B C14 C13A C12A 161.2(5)
C11 O5B C12B O6B 165.2(8)
C11 O5B C12B C13B 54.5(9)
C15 C14 C13B C12B 48.6(7)
C19A C14 C13B C12B 179.6(5)
C18A C14 C13B C12B -65.3(6)
C13A C14 C13B C12B 109(3)
C18B C14 C13B C12B -78.6(8)
C19B C14 C13B C12B 170.3(7)
O6B C12B C13B C14 179.8(7)
O5B C12B C13B C14 -66.7(7)
